data_7242958
loop_
_publ_author_name
'Risti\'c, Predrag'
'Filipovi\'c, Nenad'
'Blagojevi\'c, Vladimir'
'\'Cirkovi\'c, Jovana'
'Holl\'o, Berta Barta'
'\/Doki\'c, Veljko R.'
'Donnard, Morgan'
'Gulea, Mihaela'
'Marjanovi\'c, Ivana'
'Klisuri\'c, Olivera R.'
'Todorovi\'c, Tamara R.'

_publ_section_title
;
 2D and 3D silver-based coordination polymers with
 thiomorpholine-4-carbonitrile and piperazine-1,4-dicarbonitrile:
 structure, intermolecular interactions, photocatalysis, and thermal
 behavior
;
_journal_issue 27
_journal_name_full CrystEngComm
_journal_page_first 4799
_journal_page_last 4815
_journal_paper_doi 10.1039/D1CE00394A
_journal_volume 23
_journal_year 2021
_chemical_formula_moiety '2(C5 H8 Ag0.50 N2 S), N O3'
_chemical_formula_sum 'C10 H16 Ag N5 O3 S2'
_chemical_formula_weight 426.27
_space_group_crystal_system tetragonal
_space_group_IT_number 113
_space_group_name_Hall 'P -4 2ab'
_space_group_name_H-M_alt 'P -4 21 m'
_atom_sites_solution_hydrogens geom
_audit_creation_method SHELXL-2018/3
_audit_update_record
;
2021-03-07 deposited with the CCDC.	2021-06-02 downloaded from the CCDC.
;
_cell_angle_alpha 90
_cell_angle_beta 90
_cell_angle_gamma 90
_cell_formula_units_Z 2
_cell_length_a 13.1512(5)
_cell_length_b 13.1512(5)
_cell_length_c 4.3773(3)
_cell_measurement_reflns_used 535
_cell_measurement_temperature 293(2)
_cell_measurement_theta_max 28.2490
_cell_measurement_theta_min 4.8980
_cell_volume 757.07(7)
_computing_cell_refinement
;
CrysAlisPro, Agilent Technologies,
Version 1.171.37.35 (release 13-08-2014 CrysAlis171 .NET)
(compiled Aug 13 2014,18:06:01)
;
_computing_data_collection
;
CrysAlisPro, Agilent Technologies,
Version 1.171.37.35 (release 13-08-2014 CrysAlis171 .NET)
(compiled Aug 13 2014,18:06:01)
;
_computing_data_reduction
;
CrysAlisPro, Agilent Technologies,
Version 1.171.37.35 (release 13-08-2014 CrysAlis171 .NET)
(compiled Aug 13 2014,18:06:01)
;
_computing_structure_refinement 'Sheldrick, G. M. (2015). Acta Cryst. C71, 3-8'
_computing_structure_solution 'Sheldrick, G. M. (2015). Acta Cryst. A71, 3-8'
_diffrn_ambient_temperature 293(2)
_diffrn_detector_area_resol_mean 16.3280
_diffrn_measured_fraction_theta_full 0.993
_diffrn_measured_fraction_theta_max 0.913
_diffrn_measurement_device_type 'Xcalibur, Sapphire3, Gemini'
_diffrn_measurement_method '\w scans'
_diffrn_radiation_type MoK\a
_diffrn_radiation_wavelength 0.71073
_diffrn_reflns_av_R_equivalents 0.0219
_diffrn_reflns_av_unetI/netI 0.0359
_diffrn_reflns_Laue_measured_fraction_full 0.993
_diffrn_reflns_Laue_measured_fraction_max 0.913
_diffrn_reflns_limit_h_max 16
_diffrn_reflns_limit_h_min -17
_diffrn_reflns_limit_k_max 8
_diffrn_reflns_limit_k_min -15
_diffrn_reflns_limit_l_max 5
_diffrn_reflns_limit_l_min -3
_diffrn_reflns_number 1705
_diffrn_reflns_point_group_measured_fraction_full 0.908
_diffrn_reflns_point_group_measured_fraction_max 0.796
_diffrn_reflns_theta_full 25.000
_diffrn_reflns_theta_max 29.026
_diffrn_reflns_theta_min 3.464
_diffrn_source 'Enhance (Mo) X-ray Source'
_exptl_absorpt_coefficient_mu 1.623
_exptl_absorpt_correction_T_max 0.963
_exptl_absorpt_correction_T_min 0.858
_exptl_absorpt_correction_type analytical
_exptl_absorpt_process_details
;
CrysAlisPro, Agilent Technologies,
Version 1.171.37.35 (release 13-08-2014 CrysAlis171 .NET)
(compiled Aug 13 2014,18:06:01)
Analytical numeric absorption correction using a multifaceted crystal
			model based on expressions derived by R.C. Clark & J.S. Reid.
(Clark, R. C. & Reid, J. S. (1995). Acta Cryst. A51, 887-897)
Empirical absorption correction using spherical harmonics,
 implemented in SCALE3 ABSPACK scaling algorithm.
;
_exptl_crystal_colour colorless
_exptl_crystal_density_diffrn 1.870
_exptl_crystal_description prism
_exptl_crystal_F_000 428
_exptl_crystal_size_max 0.7242
_exptl_crystal_size_mid 0.1447
_exptl_crystal_size_min 0.1042
_refine_diff_density_max 0.304
_refine_diff_density_min -0.535
_refine_diff_density_rms 0.071
_refine_ls_abs_structure_details
;
 Flack x determined using 192 quotients [(I+)-(I-)]/[(I+)+(I-)]
 (Parsons, Flack and Wagner, Acta Cryst. B69 (2013) 249-259).
;
_refine_ls_abs_structure_Flack 0.12(4)
_refine_ls_extinction_coef 0.047(3)
_refine_ls_extinction_expression Fc^*^=kFc[1+0.001xFc^2^\l^3^/sin(2\q)]^-1/4^
_refine_ls_extinction_method 'Sheldrick, G. M. (2015). Acta Cryst. C71, 3-8'
_refine_ls_goodness_of_fit_ref 1.044
_refine_ls_hydrogen_treatment constr
_refine_ls_matrix_type full
_refine_ls_number_parameters 77
_refine_ls_number_reflns 837
_refine_ls_number_restraints 25
_refine_ls_restrained_S_all 1.041
_refine_ls_R_factor_all 0.0373
_refine_ls_R_factor_gt 0.0284
_refine_ls_shift/su_max 0.000
_refine_ls_shift/su_mean 0.000
_refine_ls_structure_factor_coef Fsqd
_refine_ls_weighting_details 'w=1/[\s^2^(Fo^2^)+(0.0241P)^2^] where P=(Fo^2^+2Fc^2^)/3'
_refine_ls_weighting_scheme calc
_refine_ls_wR_factor_gt 0.0532
_refine_ls_wR_factor_ref 0.0580
_reflns_Friedel_coverage 0.458
_reflns_Friedel_fraction_full 0.774
_reflns_Friedel_fraction_max 0.622
_reflns_number_gt 730
_reflns_number_total 837
_reflns_threshold_expression 'I > 2\s(I)'
_cod_data_source_file d1ce00394a2.cif
_cod_data_source_block shelx
_cod_depositor_comments 'Adding full bibliography for 7242958--7242961.cif.'
_cod_original_cell_volume 757.07(8)
_cod_database_code 7242958
_shelx_shelxl_version_number 2018/3
_shelx_space_group_comment
;
The symmetry employed for this shelxl refinement is uniquely defined
by the following loop, which should always be used as a source of
symmetry information in preference to the above space-group names.
They are only intended as comments.
;

loop_
_space_group_symop_operation_xyz
'x, y, z'
'-x, -y, z'
'y, -x, -z'
'-y, x, -z'
'-x+1/2, y+1/2, -z'
'x+1/2, -y+1/2, -z'
'-y+1/2, -x+1/2, z'
'y+1/2, x+1/2, z'

loop_
_atom_site_label
_atom_site_type_symbol
_atom_site_fract_x
_atom_site_fract_y
_atom_site_fract_z
_atom_site_U_iso_or_equiv
_atom_site_adp_type
_atom_site_occupancy
_atom_site_site_symmetry_order
_atom_site_calc_flag
_atom_site_refinement_flags_posn
_atom_site_refinement_flags_adp
_atom_site_refinement_flags_occupancy
_atom_site_disorder_assembly
_atom_site_disorder_group
Ag1 Ag 0.000000 0.500000 0.25710(17) 0.0377(3) Uani 1 4 d S T P . .
S1 S 0.38056(8) 0.88056(8) 1.0307(4) 0.0337(4) Uani 1 2 d S T P . .
N2 N 0.2228(2) 0.7228(2) 0.7954(14) 0.0363(13) Uani 1 2 d S T P . .
C3 C 0.4042(3) 0.7577(3) 0.8589(10) 0.0363(11) Uani 1 1 d . . . . .
H3A H 0.412082 0.765917 0.639947 0.044 Uiso 1 1 calc R U . . .
H3B H 0.467179 0.730166 0.939044 0.044 Uiso 1 1 calc R U . . .
C2 C 0.3190(3) 0.6836(3) 0.9205(11) 0.0368(12) Uani 1 1 d . . . . .
H2A H 0.334765 0.618573 0.827190 0.044 Uiso 1 1 calc R U . . .
H2B H 0.312183 0.673272 1.138928 0.044 Uiso 1 1 calc R U . . .
C1 C 0.1606(3) 0.6606(3) 0.6601(13) 0.0340(15) Uani 1 2 d S T P . .
N1 N 0.1065(3) 0.6065(3) 0.5345(14) 0.0526(15) Uani 1 2 d S T P . .
N3 N 0.500000 0.500000 0.500000 0.0494(18) Uani 1 4 d DS T P . .
O1 O 0.540(2) 0.423(2) 0.389(8) 0.065(8) Uani 0.25 1 d D U P A -1
O2 O 0.4054(8) 0.504(3) 0.514(7) 0.064(7) Uani 0.25 1 d D U P A -1
O3 O 0.552(2) 0.567(3) 0.620(10) 0.105(14) Uani 0.25 1 d D U P A -1

loop_
_atom_site_aniso_label
_atom_site_aniso_U_11
_atom_site_aniso_U_22
_atom_site_aniso_U_33
_atom_site_aniso_U_23
_atom_site_aniso_U_13
_atom_site_aniso_U_12
Ag1 0.0290(3) 0.0290(3) 0.0552(4) 0.000 0.000 0.0035(3)
S1 0.0334(5) 0.0334(5) 0.0341(8) -0.0004(5) -0.0004(5) -0.0108(7)
N2 0.0269(14) 0.0269(14) 0.055(4) -0.0049(19) -0.0049(19) -0.008(2)
C3 0.027(2) 0.029(2) 0.053(3) -0.001(2) -0.0048(19) 0.0010(17)
C2 0.033(2) 0.026(2) 0.051(3) 0.004(2) -0.003(2) -0.0019(17)
C1 0.0324(18) 0.0324(18) 0.037(4) 0.0023(19) 0.0023(19) -0.004(3)
N1 0.0473(19) 0.0473(19) 0.063(4) -0.014(2) -0.014(2) -0.007(3)
N3 0.051(3) 0.051(3) 0.047(5) 0.000 0.000 0.000
O1 0.033(9) 0.070(14) 0.092(18) -0.025(13) 0.010(11) 0.029(10)
O2 0.043(9) 0.069(14) 0.079(15) -0.020(13) -0.014(11) 0.019(12)
O3 0.11(2) 0.11(2) 0.10(2) -0.020(16) -0.013(17) -0.027(16)

loop_
_atom_type_symbol
_atom_type_description
_atom_type_scat_dispersion_real
_atom_type_scat_dispersion_imag
_atom_type_scat_source
C C 0.0033 0.0016 'International Tables Vol C Tables 4.2.6.8 and 6.1.1.4'
H H 0.0000 0.0000 'International Tables Vol C Tables 4.2.6.8 and 6.1.1.4'
N N 0.0061 0.0033 'International Tables Vol C Tables 4.2.6.8 and 6.1.1.4'
S S 0.1246 0.1234 'International Tables Vol C Tables 4.2.6.8 and 6.1.1.4'
Ag Ag -0.8971 1.1015 'International Tables Vol C Tables 4.2.6.8 and 6.1.1.4'
O O 0.0106 0.0060 'International Tables Vol C Tables 4.2.6.8 and 6.1.1.4'

loop_
_geom_angle_atom_site_label_1
_geom_angle_atom_site_label_2
_geom_angle_atom_site_label_3
_geom_angle
_geom_angle_site_symmetry_1
_geom_angle_site_symmetry_3
_geom_angle_publ_flag
N1 Ag1 N1 117.0(3) . 2_565 ?
N1 Ag1 S1 104.94(7) . 3_466 ?
N1 Ag1 S1 104.93(7) 2_565 3_466 ?
N1 Ag1 S1 104.94(7) . 4_656 ?
N1 Ag1 S1 104.93(7) 2_565 4_656 ?
S1 Ag1 S1 120.88(7) 3_466 4_656 ?
C3 S1 C3 97.7(3) 8_455 . ?
C3 S1 Ag1 103.82(15) 8_455 3_566 ?
C3 S1 Ag1 103.82(15) . 3_566 ?
C1 N2 C2 119.3(2) . 8_455 ?
C1 N2 C2 119.3(2) . . ?
C2 N2 C2 117.7(5) 8_455 . ?
C2 C3 S1 112.0(3) . . ?
C2 C3 H3A 109.2 . . ?
S1 C3 H3A 109.2 . . ?
C2 C3 H3B 109.2 . . ?
S1 C3 H3B 109.2 . . ?
H3A C3 H3B 107.9 . . ?
N2 C2 C3 110.2(3) . . ?
N2 C2 H2A 109.6 . . ?
C3 C2 H2A 109.6 . . ?
N2 C2 H2B 109.6 . . ?
C3 C2 H2B 109.6 . . ?
H2A C2 H2B 108.1 . . ?
N1 C1 N2 178.4(7) . . ?
C1 N1 Ag1 177.2(6) . . ?
O3 N3 O3 100.5(17) . 4_656 ?
O3 N3 O1 126.3(12) . 3_566 ?
O3 N3 O1 79.9(14) 4_656 3_566 ?
O3 N3 O1 120.6(9) . . ?
O3 N3 O1 126.3(12) 4_656 . ?
O1 N3 O1 98.8(14) 3_566 . ?
O3 N3 O1 79.9(14) . 2_665 ?
O3 N3 O1 22.3(10) 4_656 2_665 ?
O1 N3 O1 98.8(14) 3_566 2_665 ?
O1 N3 O1 134(4) . 2_665 ?
O3 N3 O2 120.3(9) . . ?
O3 N3 O2 44.6(15) 4_656 . ?
O1 N3 O2 35.4(14) 3_566 . ?
O1 N3 O2 118.6(8) . . ?
O1 N3 O2 63.9(15) 2_665 . ?

loop_
_geom_bond_atom_site_label_1
_geom_bond_atom_site_label_2
_geom_bond_distance
_geom_bond_site_symmetry_2
_geom_bond_publ_flag
Ag1 N1 2.324(6) . ?
Ag1 N1 2.324(6) 2_565 ?
Ag1 S1 2.5537(15) 3_466 ?
Ag1 S1 2.5537(15) 4_656 ?
S1 C3 1.810(4) 8_455 ?
S1 C3 1.810(4) . ?
N2 C1 1.300(7) . ?
N2 C2 1.472(4) 8_455 ?
N2 C2 1.472(4) . ?
C3 C2 1.508(5) . ?
C3 H3A 0.9700 . ?
C3 H3B 0.9700 . ?
C2 H2A 0.9700 . ?
C2 H2B 0.9700 . ?
C1 N1 1.146(7) . ?
N3 O3 1.234(10) . ?
N3 O3 1.234(10) 4_656 ?
N3 O1 1.242(10) 3_566 ?
N3 O1 1.242(10) . ?
N3 O1 1.242(10) 2_665 ?
N3 O2 1.247(10) . ?

loop_
_geom_hbond_atom_site_label_D
_geom_hbond_atom_site_label_H
_geom_hbond_atom_site_label_A
_geom_hbond_distance_DH
_geom_hbond_distance_HA
_geom_hbond_distance_DA
_geom_hbond_angle_DHA
_geom_hbond_site_symmetry_A
_geom_hbond_publ_flag
C2 H2A O1 0.97 2.58 3.29(3) 129.4 2_665 yes
C2 H2A O1 0.97 2.57 3.52(3) 165.4 3_566 yes
C2 H2A O2 0.97 2.24 3.17(2) 160.1 . yes
C2 H2A O3 0.97 2.50 3.29(4) 138.3 4_656 yes
C2 H2B O1 0.97 2.56 3.10(2) 114.8 2_666 yes
C2 H2B O3 0.97 2.49 3.05(2) 116.6 4_657 yes

loop_
_geom_torsion_atom_site_label_1
_geom_torsion_atom_site_label_2
_geom_torsion_atom_site_label_3
_geom_torsion_atom_site_label_4
_geom_torsion
_geom_torsion_site_symmetry_1
_geom_torsion_site_symmetry_2
_geom_torsion_site_symmetry_3
_geom_torsion_site_symmetry_4
_geom_torsion_publ_flag
C3 S1 C3 C2 -54.9(4) 8_455 . . . ?
Ag1 S1 C3 C2 -161.3(3) 3_566 . . . ?
C1 N2 C2 C3 139.6(5) . . . . ?
C2 N2 C2 C3 -62.1(6) 8_455 . . . ?
S1 C3 C2 N2 60.0(4) . . . . ?

loop_
_topol_link.node_label_1
_topol_link.node_label_2
_topol_link.site_symmetry_symop_1
_topol_link.site_symmetry_translation_1_x
_topol_link.site_symmetry_translation_1_y
_topol_link.site_symmetry_translation_1_z
_topol_link.site_symmetry_symop_2
_topol_link.site_symmetry_translation_2_x
_topol_link.site_symmetry_translation_2_y
_topol_link.site_symmetry_translation_2_z
_topol_link.distance
_topol_link.type
H1A C1 1 0 0 0 1 0 0 0 0.970 V
H1B C1 1 0 0 0 1 0 0 0 0.970 V
H2A C2 1 0 0 0 1 0 0 0 0.970 V
H2B C2 1 0 0 0 1 0 0 -1 0.970 V
C1 C2 1 0 0 0 1 0 0 0 1.509 V
C1 S1 1 0 0 0 1 0 0 1 1.809 V
C2 N2 1 0 0 0 1 0 0 0 1.472 V
C3 N2 1 0 0 0 1 0 0 0 1.300 V
C3 N3 1 0 0 0 1 0 0 0 1.147 V
N3 Ag1 1 0 0 0 1 0 0 0 2.323 V
N5 O11 1 0 0 0 1 0 0 0 1.240 V
N5 O12 1 0 0 0 1 0 0 0 1.247 V
N5 O13 1 0 0 0 1 0 0 0 1.233 V
O11 O12 1 0 0 0 2 1 1 0 1.318 V
O11 O12 1 0 0 0 4 1 0 1 0.754 V
O11 O13 1 0 0 0 2 1 1 0 1.582 V
O11 O13 1 0 0 0 3 0 1 1 0.486 V
O12 O13 1 0 0 0 2 1 1 0 1.184 V
O12 O13 1 0 0 0 4 1 0 1 0.935 V
S1 Ag1 1 0 0 0 3 0 1 0 2.554 V
